data_8103224
loop_
_publ_author_name
'Kuan-Guan Liu'
'Xian-Chuan Li'
'Xiao-Qing Cai'
'Mao-Lin Hu'

_publ_section_title
;
Crystal structure of dichloro(N,N-dimethylpyridin-4-amine)-(\m^6^-p-cymene)
ruthenium(II), RuCl2(C~7~H~10~N~2~)(C~10~H~14~)
;
_journal_issue 4
_journal_name_full 'Zeitschrift f\"ur Kristallographie - New Crystal Structures'
_journal_page_first 533
_journal_volume 226
_journal_year 2011
_chemical_formula_moiety 'C17 H24 Cl2 N2 Ru'
_chemical_formula_sum 'C17 H24 Cl2 N2 Ru'
_chemical_formula_weight 428.35
_chemical_name_systematic
; 
[(\m^^6^-p-Cymene)RuCl~2~(DMAP)](DMAP = N,N-Dimethylpyridin-4-amine)
;
_space_group_IT_number 14
_symmetry_cell_setting monoclinic
_symmetry_space_group_name_Hall '-P 2ybc'
_symmetry_space_group_name_H-M 'P 1 21/c 1'
_atom_sites_solution_hydrogens geom
_atom_sites_solution_primary direct
_atom_sites_solution_secondary difmap
_audit_creation_method SHELXL-97
_cell_angle_alpha 90.00
_cell_angle_beta 133.198(14)
_cell_angle_gamma 90.00
_cell_formula_units_Z 4
_cell_length_a 15.010(5)
_cell_length_b 7.825(3)
_cell_length_c 20.903(5)
_cell_measurement_reflns_used 4548
_cell_measurement_temperature 298(2)
_cell_measurement_theta_max 25.20
_cell_measurement_theta_min 2.67
_cell_volume 1789.8(11)
_computing_cell_refinement 'SAINT (Bruker, 2002)'
_computing_data_collection 'SMART (Bruker, 2002)'
_computing_data_reduction SAINT
_computing_molecular_graphics 'SHELXTL(Bruker, 2002)'
_computing_publication_material SHELXL97
_computing_structure_refinement 'SHELXL97 (Sheldrick, 1997)'
_computing_structure_solution 'SHELXS97 (Sheldrick, 1997)'
_diffrn_ambient_temperature 298(2)
_diffrn_measured_fraction_theta_full 0.990
_diffrn_measured_fraction_theta_max 0.990
_diffrn_measurement_device_type 'Bruker APEX area-detector diffractometer'
_diffrn_measurement_method '\f and \w scan'
_diffrn_radiation_monochromator graphite
_diffrn_radiation_source 'fine-focus sealed tube'
_diffrn_radiation_type MoK\a
_diffrn_radiation_wavelength 0.71073
_diffrn_reflns_av_R_equivalents 0.0353
_diffrn_reflns_av_sigmaI/netI 0.0388
_diffrn_reflns_limit_h_max 17
_diffrn_reflns_limit_h_min -17
_diffrn_reflns_limit_k_max 9
_diffrn_reflns_limit_k_min -9
_diffrn_reflns_limit_l_max 20
_diffrn_reflns_limit_l_min -25
_diffrn_reflns_number 8882
_diffrn_reflns_theta_full 25.20
_diffrn_reflns_theta_max 25.20
_diffrn_reflns_theta_min 1.95
_exptl_absorpt_coefficient_mu 1.172
_exptl_absorpt_correction_T_max 0.7743
_exptl_absorpt_correction_T_min 0.7425
_exptl_absorpt_correction_type multi-scan
_exptl_absorpt_process_details '(SADABS; Bruker, 2002)'
_exptl_crystal_colour orange-red
_exptl_crystal_density_diffrn 1.590
_exptl_crystal_density_method 'not measured'
_exptl_crystal_description block
_exptl_crystal_F_000 872
_exptl_crystal_size_max 0.27
_exptl_crystal_size_mid 0.25
_exptl_crystal_size_min 0.23
_refine_diff_density_max 0.807
_refine_diff_density_min -1.135
_refine_diff_density_rms 0.112
_refine_ls_extinction_method none
_refine_ls_goodness_of_fit_ref 1.343
_refine_ls_hydrogen_treatment constr
_refine_ls_matrix_type full
_refine_ls_number_parameters 204
_refine_ls_number_reflns 3201
_refine_ls_number_restraints 0
_refine_ls_restrained_S_all 1.343
_refine_ls_R_factor_all 0.0664
_refine_ls_R_factor_gt 0.0591
_refine_ls_shift/su_max 0.000
_refine_ls_shift/su_mean 0.000
_refine_ls_structure_factor_coef Fsqd
_refine_ls_weighting_details 'calc w=1/[\s^2^(Fo^2^)+(0.0246P)^2^+5.7529P] where P=(Fo^2^+2Fc^2^)/3'
_refine_ls_weighting_scheme calc
_refine_ls_wR_factor_gt 0.1098
_refine_ls_wR_factor_ref 0.1125
_reflns_number_gt 2968
_reflns_number_total 3201
_reflns_threshold_expression I>2\s(I)
_cod_data_source_file 1267-3549.cff
_cod_data_source_block 402am
_cod_original_cell_volume 1789.8(10)
_cod_original_sg_symbol_H-M 'P 21/c'
_cod_database_code 8103224

loop_
_symmetry_equiv_pos_as_xyz
'x, y, z'
'-x, y+1/2, -z+1/2'
'-x, -y, -z'
'x, -y-1/2, z-1/2'

loop_
_atom_site_label
_atom_site_type_symbol
_atom_site_fract_x
_atom_site_fract_y
_atom_site_fract_z
_atom_site_U_iso_or_equiv
_atom_site_adp_type
_atom_site_occupancy
_atom_site_symmetry_multiplicity
_atom_site_calc_flag
_atom_site_refinement_flags
Ru1 Ru 0.11105(4) 0.65419(5) 0.94758(3) 0.02683(15) Uani 1 1 d .
Cl1 Cl 0.07119(15) 0.36340(18) 0.89564(11) 0.0445(4) Uani 1 1 d .
Cl2 Cl 0.27817(14) 0.5511(2) 1.09407(10) 0.0437(4) Uani 1 1 d .
N1 N 0.4707(5) 0.7068(7) 0.8891(3) 0.0427(13) Uani 1 1 d .
N2 N 0.2357(4) 0.6604(6) 0.9310(3) 0.0303(10) Uani 1 1 d .
C1 C 0.5977(6) 0.7543(10) 0.9612(5) 0.0559(19) Uani 1 1 d .
H1A H 0.6315 0.6876 1.0121 0.084 Uiso 1 1 calc R
H1B H 0.6026 0.8734 0.9743 0.084 Uiso 1 1 calc R
H1C H 0.6431 0.7332 0.9450 0.084 Uiso 1 1 calc R
C2 C 0.4300(7) 0.6831(10) 0.8037(5) 0.057(2) Uani 1 1 d .
H2A H 0.3620 0.7573 0.7619 0.086 Uiso 1 1 calc R
H2B H 0.4054 0.5665 0.7855 0.086 Uiso 1 1 calc R
H2C H 0.4956 0.7099 0.8072 0.086 Uiso 1 1 calc R
C3 C 0.3937(5) 0.6909(7) 0.9017(4) 0.0334(13) Uani 1 1 d .
C4 C 0.2708(5) 0.6413(8) 0.8352(4) 0.0370(14) Uani 1 1 d .
H4 H 0.2386 0.6178 0.7792 0.044 Uiso 1 1 calc R
C5 C 0.1986(5) 0.6277(7) 0.8525(4) 0.0355(14) Uani 1 1 d .
H5 H 0.1180 0.5933 0.8070 0.043 Uiso 1 1 calc R
C6 C 0.3532(5) 0.7079(7) 0.9945(4) 0.0364(14) Uani 1 1 d .
H6 H 0.3824 0.7316 1.0497 0.044 Uiso 1 1 calc R
C7 C 0.4323(5) 0.7237(8) 0.9834(4) 0.0375(14) Uani 1 1 d .
H7 H 0.5127 0.7566 1.0305 0.045 Uiso 1 1 calc R
C8 C 0.2166(6) 0.9947(9) 1.0773(4) 0.0533(18) Uani 1 1 d .
H8A H 0.2134 1.1124 1.0629 0.080 Uiso 1 1 calc R
H8B H 0.2915 0.9446 1.0992 0.080 Uiso 1 1 calc R
H8C H 0.2132 0.9874 1.1214 0.080 Uiso 1 1 calc R
C9 C 0.1099(5) 0.9000(7) 0.9965(4) 0.0335(13) Uani 1 1 d .
C10 C 0.0426(5) 0.7801(8) 0.9990(4) 0.0355(14) Uani 1 1 d .
H10 H 0.0748 0.7441 1.0564 0.043 Uiso 1 1 d R
C11 C -0.0536(5) 0.6866(7) 0.9251(4) 0.0324(13) Uani 1 1 d .
H11 H -0.0862 0.5882 0.9325 0.039 Uiso 1 1 d R
C12 C -0.0851(5) 0.7081(7) 0.8438(4) 0.0299(13) Uani 1 1 d .
C13 C -0.0197(5) 0.8270(7) 0.8399(4) 0.0319(13) Uani 1 1 d .
H13 H -0.0291 0.8278 0.7887 0.038 Uiso 1 1 d R
C14 C 0.0770(6) 0.9222(7) 0.9159(4) 0.0363(14) Uani 1 1 d .
H14 H 0.1323 0.9861 0.9150 0.044 Uiso 1 1 d R
C15 C -0.1891(6) 0.6016(8) 0.7658(4) 0.0408(15) Uani 1 1 d .
H15 H -0.1808 0.4856 0.7869 0.049 Uiso 1 1 calc R
C16 C -0.3109(6) 0.6730(9) 0.7293(5) 0.0543(18) Uani 1 1 d .
H16A H -0.3236 0.7844 0.7050 0.081 Uiso 1 1 calc R
H16B H -0.3097 0.6812 0.7757 0.081 Uiso 1 1 calc R
H16C H -0.3759 0.5984 0.6844 0.081 Uiso 1 1 calc R
C17 C -0.1866(7) 0.5898(9) 0.6944(4) 0.0535(18) Uani 1 1 d .
H17A H -0.1097 0.5431 0.7187 0.080 Uiso 1 1 calc R
H17B H -0.1968 0.7017 0.6714 0.080 Uiso 1 1 calc R
H17C H -0.2517 0.5170 0.6481 0.080 Uiso 1 1 calc R

loop_
_atom_site_aniso_label
_atom_site_aniso_U_11
_atom_site_aniso_U_22
_atom_site_aniso_U_33
_atom_site_aniso_U_23
_atom_site_aniso_U_13
_atom_site_aniso_U_12
Ru1 0.0309(3) 0.0248(2) 0.0307(3) 0.00448(19) 0.0234(2) 0.0041(2)
Cl1 0.0516(9) 0.0245(7) 0.0627(11) -0.0010(7) 0.0412(9) 0.0012(7)
Cl2 0.0423(9) 0.0535(9) 0.0391(9) 0.0166(7) 0.0294(8) 0.0140(7)
N1 0.038(3) 0.058(3) 0.039(3) -0.002(3) 0.029(3) -0.001(3)
N2 0.031(3) 0.032(2) 0.029(3) -0.001(2) 0.022(2) -0.001(2)
C1 0.043(4) 0.069(5) 0.066(5) -0.012(4) 0.041(4) -0.010(4)
C2 0.055(4) 0.084(6) 0.053(4) 0.002(4) 0.045(4) 0.005(4)
C3 0.036(3) 0.037(3) 0.034(3) 0.005(3) 0.027(3) 0.007(3)
C4 0.038(3) 0.043(3) 0.031(3) -0.006(3) 0.024(3) -0.001(3)
C5 0.034(3) 0.035(3) 0.038(3) -0.009(3) 0.025(3) -0.005(3)
C6 0.036(3) 0.042(3) 0.032(3) -0.003(3) 0.024(3) -0.002(3)
C7 0.031(3) 0.045(3) 0.034(3) -0.001(3) 0.021(3) -0.003(3)
C8 0.049(4) 0.047(4) 0.047(4) -0.006(3) 0.027(4) 0.006(3)
C9 0.033(3) 0.030(3) 0.038(3) 0.000(2) 0.025(3) 0.007(2)
C10 0.038(3) 0.041(3) 0.032(3) 0.007(3) 0.026(3) 0.013(3)
C11 0.033(3) 0.030(3) 0.040(3) 0.012(3) 0.027(3) 0.012(2)
C12 0.027(3) 0.026(3) 0.034(3) 0.009(2) 0.020(3) 0.008(2)
C13 0.037(3) 0.025(3) 0.036(3) 0.009(2) 0.026(3) 0.011(3)
C14 0.039(3) 0.033(3) 0.039(3) 0.009(3) 0.028(3) 0.006(3)
C15 0.043(4) 0.030(3) 0.042(4) 0.006(3) 0.026(3) 0.004(3)
C16 0.038(4) 0.064(5) 0.046(4) 0.007(4) 0.023(3) -0.001(3)
C17 0.058(4) 0.055(4) 0.042(4) -0.011(3) 0.031(4) -0.009(4)

loop_
_atom_type_symbol
_atom_type_description
_atom_type_scat_dispersion_real
_atom_type_scat_dispersion_imag
_atom_type_scat_source
C C 0.0033 0.0016 'International Tables Vol C Tables 4.2.6.8 and 6.1.1.4'
H H 0.0000 0.0000 'International Tables Vol C Tables 4.2.6.8 and 6.1.1.4'
Cl Cl 0.1484 0.1585 'International Tables Vol C Tables 4.2.6.8 and 6.1.1.4'
N N 0.0061 0.0033 'International Tables Vol C Tables 4.2.6.8 and 6.1.1.4'
Ru Ru -1.2594 0.8363 'International Tables Vol C Tables 4.2.6.8 and 6.1.1.4'

loop_
_geom_angle_atom_site_label_1
_geom_angle_atom_site_label_2
_geom_angle_atom_site_label_3
_geom_angle
N2 Ru1 C14 88.7(2)
N2 Ru1 C10 147.2(2)
C14 Ru1 C10 67.4(2)
N2 Ru1 C13 95.1(2)
C14 Ru1 C13 38.5(2)
C10 Ru1 C13 80.3(2)
N2 Ru1 C9 110.3(2)
C14 Ru1 C9 37.8(2)
C10 Ru1 C9 37.7(2)
C13 Ru1 C9 69.2(2)
N2 Ru1 C11 162.25(19)
C14 Ru1 C11 80.0(2)
C10 Ru1 C11 37.4(2)
C13 Ru1 C11 67.6(2)
C9 Ru1 C11 68.2(2)
N2 Ru1 C12 124.8(2)
C14 Ru1 C12 68.4(2)
C10 Ru1 C12 68.4(2)
C13 Ru1 C12 37.3(2)
C9 Ru1 C12 81.8(2)
C11 Ru1 C12 38.0(2)
N2 Ru1 Cl2 87.03(13)
C14 Ru1 Cl2 122.61(17)
C10 Ru1 Cl2 87.52(16)
C13 Ru1 Cl2 160.68(16)
C9 Ru1 Cl2 92.02(16)
C11 Ru1 Cl2 110.58(15)
C12 Ru1 Cl2 147.86(15)
N2 Ru1 Cl1 85.56(13)
C14 Ru1 Cl1 147.81(17)
C10 Ru1 Cl1 126.60(17)
C13 Ru1 Cl1 110.58(16)
C9 Ru1 Cl1 164.17(17)
C11 Ru1 Cl1 96.71(16)
C12 Ru1 Cl1 89.14(15)
Cl2 Ru1 Cl1 88.73(6)
C3 N1 C2 122.1(5)
C3 N1 C1 120.6(5)
C2 N1 C1 117.3(6)
C6 N2 C5 115.2(5)
C6 N2 Ru1 123.4(4)
C5 N2 Ru1 121.2(4)
N1 C1 H1A 109.5
N1 C1 H1B 109.5
H1A C1 H1B 109.5
N1 C1 H1C 109.5
H1A C1 H1C 109.5
H1B C1 H1C 109.5
N1 C2 H2A 109.5
N1 C2 H2B 109.5
H2A C2 H2B 109.5
N1 C2 H2C 109.5
H2A C2 H2C 109.5
H2B C2 H2C 109.5
N1 C3 C7 121.6(5)
N1 C3 C4 123.4(5)
C7 C3 C4 115.0(5)
C5 C4 C3 120.2(5)
C5 C4 H4 119.9
C3 C4 H4 119.9
N2 C5 C4 124.6(6)
N2 C5 H5 117.7
C4 C5 H5 117.7
N2 C6 C7 124.3(6)
N2 C6 H6 117.9
C7 C6 H6 117.9
C6 C7 C3 120.7(6)
C6 C7 H7 119.7
C3 C7 H7 119.7
C9 C8 H8A 109.5
C9 C8 H8B 109.5
H8A C8 H8B 109.5
C9 C8 H8C 109.5
H8A C8 H8C 109.5
H8B C8 H8C 109.5
C14 C9 C10 117.1(5)
C14 C9 C8 121.1(6)
C10 C9 C8 121.8(6)
C14 C9 Ru1 69.9(3)
C10 C9 Ru1 70.5(3)
C8 C9 Ru1 128.0(4)
C11 C10 C9 122.2(5)
C11 C10 Ru1 72.3(3)
C9 C10 Ru1 71.8(3)
C11 C10 H10 118.3
C9 C10 H10 118.3
Ru1 C10 H10 118.3
C10 C11 C12 120.2(5)
C10 C11 Ru1 70.3(3)
C12 C11 Ru1 71.0(3)
C10 C11 H11 119.1
C12 C11 H11 119.1
Ru1 C11 H11 119.1
C13 C12 C11 118.4(5)
C13 C12 C15 123.4(5)
C11 C12 C15 118.2(5)
C13 C12 Ru1 70.4(3)
C11 C12 Ru1 71.0(3)
C15 C12 Ru1 130.9(4)
C12 C13 C14 120.3(5)
C12 C13 Ru1 72.3(3)
C14 C13 Ru1 70.2(3)
C12 C13 H13 119.2
C14 C13 H13 119.3
Ru1 C13 H13 119.3
C9 C14 C13 121.8(6)
C9 C14 Ru1 72.3(3)
C13 C14 Ru1 71.3(3)
C9 C14 H14 118.5
C13 C14 H14 118.5
Ru1 C14 H14 118.5
C12 C15 C17 112.9(5)
C12 C15 C16 109.6(5)
C17 C15 C16 111.0(6)
C12 C15 H15 107.7
C17 C15 H15 107.7
C16 C15 H15 107.7
C15 C16 H16A 109.5
C15 C16 H16B 109.5
H16A C16 H16B 109.5
C15 C16 H16C 109.5
H16A C16 H16C 109.5
H16B C16 H16C 109.5
C15 C17 H17A 109.5
C15 C17 H17B 109.5
H17A C17 H17B 109.5
C15 C17 H17C 109.5
H17A C17 H17C 109.5
H17B C17 H17C 109.5

loop_
_geom_bond_atom_site_label_1
_geom_bond_atom_site_label_2
_geom_bond_distance
Ru1 N2 2.125(5)
Ru1 C14 2.153(6)
Ru1 C10 2.166(6)
Ru1 C13 2.168(5)
Ru1 C9 2.184(6)
Ru1 C11 2.192(6)
Ru1 C12 2.192(5)
Ru1 Cl2 2.4091(17)
Ru1 Cl1 2.4136(17)
N1 C3 1.355(7)
N1 C2 1.448(8)
N1 C1 1.454(8)
N2 C6 1.344(7)
N2 C5 1.347(7)
C1 H1A 0.9600
C1 H1B 0.9600
C1 H1C 0.9600
C2 H2A 0.9600
C2 H2B 0.9600
C2 H2C 0.9600
C3 C7 1.402(8)
C3 C4 1.406(8)
C4 C5 1.361(8)
C4 H4 0.9300
C5 H5 0.9300
C6 C7 1.363(8)
C6 H6 0.9300
C7 H7 0.9300
C8 C9 1.505(9)
C8 H8A 0.9600
C8 H8B 0.9600
C8 H8C 0.9600
C9 C14 1.405(8)
C9 C10 1.406(8)
C10 C11 1.397(8)
C10 H10 0.9800
C11 C12 1.429(8)
C11 H11 0.9800
C12 C13 1.394(8)
C12 C15 1.519(8)
C13 C14 1.424(8)
C13 H13 0.9800
C14 H14 0.9800
C15 C17 1.521(9)
C15 C16 1.525(9)
C15 H15 0.9800
C16 H16A 0.9600
C16 H16B 0.9600
C16 H16C 0.9600
C17 H17A 0.9600
C17 H17B 0.9600
C17 H17C 0.9600
